data_7702940
loop_
_publ_author_name
'Hou, Xiaomin'
'Yan, Chong-Chong'
'Xu, Xiuling'
'Liang, Ai-Qin'
'Song, Zu-Wei'
'Tang, Si-Fu'

_publ_section_title
;
 Two-dimensional layered lanthanide diphosphonates: synthesis, structures
 and sensing properties toward Fe<sup>3+</sup> and
 Cr<sub>2</sub>O<sub>7</sub><sup>2</sup>.
;
_journal_issue 12
_journal_name_full 'Dalton transactions (Cambridge, England : 2003)'
_journal_page_first 3809
_journal_page_last 3815
_journal_paper_doi 10.1039/c9dt03531a
_journal_volume 49
_journal_year 2020
_chemical_formula_sum 'C9 H15 O8 P2 Tb'
_chemical_formula_weight 472.07
_space_group_crystal_system monoclinic
_space_group_IT_number 4
_space_group_name_Hall 'P 2yb'
_space_group_name_H-M_alt 'P 1 21 1'
_atom_sites_solution_hydrogens mixed
_audit_creation_method SHELXL-2013
_audit_update_record
;
2019-08-16 deposited with the CCDC.	2019-12-02 downloaded from the CCDC.
;
_cell_angle_alpha 90
_cell_angle_beta 95.9370(10)
_cell_angle_gamma 90
_cell_formula_units_Z 2
_cell_length_a 6.6668(3)
_cell_length_b 8.3328(3)
_cell_length_c 12.2584(5)
_cell_measurement_reflns_used 10750
_cell_measurement_temperature 293(2)
_cell_measurement_theta_max 24.992
_cell_measurement_theta_min 3.646
_cell_volume 677.34(5)
_computing_cell_refinement 'Bruker XSCANS'
_computing_data_collection 'Bruker XSCANS'
_computing_data_reduction 'Bruker SHELXTL'
_computing_molecular_graphics 'Bruker SHELXTL'
_computing_publication_material 'Bruker SHELXTL'
_computing_structure_refinement 'SHELXL-2013 (Sheldrick, 2013)'
_computing_structure_solution 'Bruker SHELXTL'
_diffrn_ambient_temperature 293(2)
_diffrn_measured_fraction_theta_full 0.968
_diffrn_measured_fraction_theta_max 0.988
_diffrn_measurement_device_type 'Bruker P4'
_diffrn_measurement_method '\w scans'
_diffrn_radiation_type MoK\a
_diffrn_radiation_wavelength 0.71073
_diffrn_reflns_av_R_equivalents 0.0328
_diffrn_reflns_av_unetI/netI 0.0328
_diffrn_reflns_Laue_measured_fraction_full 0.968
_diffrn_reflns_Laue_measured_fraction_max 0.988
_diffrn_reflns_limit_h_max 7
_diffrn_reflns_limit_h_min -7
_diffrn_reflns_limit_k_max 9
_diffrn_reflns_limit_k_min -9
_diffrn_reflns_limit_l_max 14
_diffrn_reflns_limit_l_min -14
_diffrn_reflns_number 8897
_diffrn_reflns_point_group_measured_fraction_full 0.968
_diffrn_reflns_point_group_measured_fraction_max 0.989
_diffrn_reflns_theta_full 25.242
_diffrn_reflns_theta_max 24.992
_diffrn_reflns_theta_min 3.646
_exptl_absorpt_coefficient_mu 5.490
_exptl_absorpt_correction_T_max 0.821
_exptl_absorpt_correction_T_min 0.477
_exptl_absorpt_correction_type multi-scan
_exptl_crystal_colour colorless
_exptl_crystal_density_diffrn 2.315
_exptl_crystal_description block
_exptl_crystal_F_000 456
_exptl_crystal_size_max 0.142
_exptl_crystal_size_mid 0.141
_exptl_crystal_size_min 0.036
_refine_diff_density_max 3.203
_refine_diff_density_min -1.408
_refine_diff_density_rms 0.283
_refine_ls_abs_structure_details
;
 Refined as an inversion twin.
;
_refine_ls_abs_structure_Flack 0.52(5)
_refine_ls_extinction_method none
_refine_ls_goodness_of_fit_ref 1.149
_refine_ls_hydrogen_treatment constr
_refine_ls_matrix_type full
_refine_ls_number_parameters 182
_refine_ls_number_reflns 2343
_refine_ls_number_restraints 58
_refine_ls_restrained_S_all 1.136
_refine_ls_R_factor_all 0.0503
_refine_ls_R_factor_gt 0.0438
_refine_ls_shift/su_max 0.000
_refine_ls_shift/su_mean 0.000
_refine_ls_structure_factor_coef Fsqd
_refine_ls_weighting_details
;
 w=1/[\s^2^(Fo^2^)+(0.0263P)^2^+20.2298P]
 where P=(Fo^2^+2Fc^2^)/3
;
_refine_ls_weighting_scheme calc
_refine_ls_wR_factor_gt 0.1058
_refine_ls_wR_factor_ref 0.1129
_reflns_Friedel_coverage 0.862
_reflns_Friedel_fraction_full 0.968
_reflns_Friedel_fraction_max 0.990
_reflns_number_gt 2189
_reflns_number_total 2343
_reflns_threshold_expression 'I > 2\s(I)'
_cod_data_source_file c9dt03531a2.cif
_cod_data_source_block 1
_cod_depositor_comments 'Adding full bibliography for 7702940--7702943.cif.'
_cod_original_sg_symbol_H-M 'P 21'
_cod_database_code 7702940
_shelx_space_group_comment
;
The symmetry employed for this shelxl refinement is uniquely defined
by the following loop, which should always be used as a source of
symmetry information in preference to the above space-group names.
They are only intended as comments.
;
_shelxl_version_number 2013-2

loop_
_space_group_symop_operation_xyz
'x, y, z'
'-x, y+1/2, -z'

loop_
_atom_site_label
_atom_site_type_symbol
_atom_site_fract_x
_atom_site_fract_y
_atom_site_fract_z
_atom_site_U_iso_or_equiv
_atom_site_adp_type
_atom_site_occupancy
_atom_site_site_symmetry_order
_atom_site_calc_flag
_atom_site_refinement_flags_posn
_atom_site_refinement_flags_adp
Tb1 Tb 0.67981(10) 0.2485(2) -0.02046(6) 0.0118(2) Uani 1 1 d . .
P1 P 0.5973(8) 0.6275(6) -0.1890(4) 0.0194(11) Uani 1 1 d . .
P2 P 0.1548(8) 0.1020(6) -0.1153(4) 0.0184(11) Uani 1 1 d . .
O1 O 0.612(3) 0.477(2) -0.1247(14) 0.030(4) Uani 1 1 d . U
O1W O 0.693(2) 0.0469(19) -0.1603(14) 0.031(4) Uani 1 1 d . U
H1W H 0.5974 0.0214 -0.1228 0.037 Uiso 1 1 d R U
H2W H 0.6382 0.0644 -0.2250 0.037 Uiso 1 1 d R U
O2W O 0.863(3) 0.039(2) 0.0922(16) 0.030(5) Uani 1 1 d . U
H3W H 0.9568 0.0152 0.0529 0.036 Uiso 1 1 d R U
H4W H 0.8488 -0.0592 0.1081 0.036 Uiso 1 1 d R U
O2 O 0.814(2) 0.788(2) -0.1902(13) 0.041(5) Uani 1 1 d . U
H2B H 0.7685 0.8778 -0.1795 0.062 Uiso 1 1 calc R U
O3 O 0.4592(16) 0.741(3) -0.1501(9) 0.020(2) Uani 1 1 d . U
O4 O -0.012(2) 0.2772(19) -0.0916(11) 0.028(4) Uani 1 1 d . U
O5 O 0.356(2) 0.1654(19) -0.0699(13) 0.028(3) Uani 1 1 d . .
O6 O 0.127(3) -0.066(2) -0.0776(15) 0.023(4) Uani 1 1 d . U
C1 C -0.028(3) 0.475(3) -0.3937(18) 0.030(5) Uani 1 1 d D .
C2 C 0.145(4) 0.560(3) -0.386(2) 0.035(6) Uani 1 1 d . .
H2A H 0.1438 0.6679 -0.4068 0.042 Uiso 1 1 calc R U
C3 C 0.332(3) 0.485(3) -0.3463(19) 0.027(5) Uani 1 1 d D .
C4 C 0.327(4) 0.333(3) -0.3159(18) 0.030(5) Uani 1 1 d . .
H4A H 0.4491 0.2822 -0.2940 0.036 Uiso 1 1 calc R U
C5 C 0.152(2) 0.246(3) -0.3148(12) 0.018(3) Uani 1 1 d D U
C6 C -0.027(4) 0.318(3) -0.3556(18) 0.031(5) Uani 1 1 d . .
H6A H -0.1471 0.2607 -0.3576 0.037 Uiso 1 1 calc R U
C7 C -0.227(3) 0.547(4) -0.438(2) 0.051(8) Uani 1 1 d D .
H7A H -0.2828 0.5923 -0.3754 0.061 Uiso 1 1 d R U
H7B H -0.3236 0.4692 -0.4678 0.061 Uiso 1 1 d R U
H7C H -0.2153 0.6342 -0.4876 0.061 Uiso 1 1 d R U
C8 C 0.522(3) 0.582(2) -0.3325(17) 0.024(5) Uani 1 1 d D U
C9 C 0.150(3) 0.083(2) -0.2624(16) 0.022(4) Uani 1 1 d D .
H9A H 0.2665 0.0223 -0.2800 0.026 Uiso 1 1 calc R U
H9B H 0.0297 0.0258 -0.2913 0.026 Uiso 1 1 calc R U

loop_
_atom_site_aniso_label
_atom_site_aniso_U_11
_atom_site_aniso_U_22
_atom_site_aniso_U_33
_atom_site_aniso_U_23
_atom_site_aniso_U_13
_atom_site_aniso_U_12
Tb1 0.0068(4) 0.0104(4) 0.0183(4) 0.0003(6) 0.0015(2) 0.0011(5)
P1 0.019(3) 0.016(3) 0.023(3) 0.001(2) -0.001(2) 0.001(2)
P2 0.015(2) 0.016(3) 0.023(3) -0.002(2) -0.001(2) 0.005(2)
O1 0.029(4) 0.029(4) 0.030(4) 0.0006(14) 0.0023(15) -0.0004(14)
O1W 0.026(8) 0.034(8) 0.031(8) -0.008(7) 0.001(7) -0.003(6)
O2W 0.029(5) 0.030(5) 0.030(5) 0.0001(14) 0.0027(15) 0.0014(14)
O2 0.041(5) 0.041(5) 0.041(5) -0.0006(14) 0.0042(15) 0.0007(14)
O3 0.020(3) 0.020(3) 0.020(3) 0.0003(15) 0.0023(14) 0.0003(15)
O4 0.028(4) 0.029(4) 0.028(4) -0.0004(14) 0.0034(15) 0.0000(14)
O5 0.010(7) 0.038(9) 0.034(9) 0.012(7) 0.002(6) 0.003(6)
O6 0.023(5) 0.023(5) 0.023(5) -0.0002(14) 0.0021(15) 0.0010(14)
C1 0.032(13) 0.037(13) 0.022(12) 0.007(10) 0.002(10) -0.010(10)
C2 0.040(15) 0.031(13) 0.034(14) 0.007(11) 0.001(11) -0.010(11)
C3 0.023(12) 0.037(13) 0.024(11) 0.003(10) 0.011(9) -0.002(10)
C4 0.034(13) 0.037(13) 0.020(11) -0.008(10) 0.010(10) 0.011(10)
C5 0.018(3) 0.018(3) 0.018(3) 0.0001(15) 0.0020(15) 0.0002(15)
C6 0.029(12) 0.043(13) 0.020(11) 0.006(9) 0.005(9) 0.001(10)
C7 0.030(15) 0.07(2) 0.050(17) 0.012(15) 0.004(13) 0.012(14)
C8 0.024(5) 0.024(5) 0.023(5) -0.0002(15) 0.0028(15) 0.0004(15)
C9 0.026(11) 0.021(11) 0.017(10) -0.003(8) -0.005(8) -0.006(9)

loop_
_atom_type_symbol
_atom_type_description
_atom_type_scat_dispersion_real
_atom_type_scat_dispersion_imag
_atom_type_scat_source
C C 0.0033 0.0016 'International Tables Vol C Tables 4.2.6.8 and 6.1.1.4'
H H 0.0000 0.0000 'International Tables Vol C Tables 4.2.6.8 and 6.1.1.4'
O O 0.0106 0.0060 'International Tables Vol C Tables 4.2.6.8 and 6.1.1.4'
P P 0.1023 0.0942 'International Tables Vol C Tables 4.2.6.8 and 6.1.1.4'
Tb Tb -0.1723 4.1537 'International Tables Vol C Tables 4.2.6.8 and 6.1.1.4'

loop_
_geom_angle_atom_site_label_1
_geom_angle_atom_site_label_2
_geom_angle_atom_site_label_3
_geom_angle
_geom_angle_site_symmetry_1
_geom_angle_site_symmetry_3
O6 Tb1 O5 144.4(6) 2_655 .
O6 Tb1 O1 78.5(6) 2_655 .
O5 Tb1 O1 88.6(6) . .
O6 Tb1 O4 69.7(6) 2_655 1_655
O5 Tb1 O4 141.0(5) . 1_655
O1 Tb1 O4 80.7(6) . 1_655
O6 Tb1 O3 78.7(7) 2_655 2_645
O5 Tb1 O3 77.4(5) . 2_645
O1 Tb1 O3 115.8(7) . 2_645
O4 Tb1 O3 140.6(4) 1_655 2_645
O6 Tb1 O1W 142.2(6) 2_655 .
O5 Tb1 O1W 72.7(6) . .
O1 Tb1 O1W 101.5(6) . .
O4 Tb1 O1W 72.9(5) 1_655 .
O3 Tb1 O1W 131.0(7) 2_645 .
O6 Tb1 O2W 88.0(4) 2_655 .
O5 Tb1 O2W 109.5(6) . .
O1 Tb1 O2W 161.6(6) . .
O4 Tb1 O2W 82.9(6) 1_655 .
O3 Tb1 O2W 72.9(7) 2_645 .
O1W Tb1 O2W 81.6(6) . .
O6 Tb1 H1W 159.3 2_655 .
O5 Tb1 H1W 56.1 . .
O1 Tb1 H1W 110.6 . .
O4 Tb1 H1W 92.9 1_655 .
O3 Tb1 H1W 111.5 2_645 .
O1W Tb1 H1W 20.6 . .
O2W Tb1 H1W 78.5 . .
O3 P1 O1 113.1(11) . .
O3 P1 C8 109.7(8) . .
O1 P1 C8 109.5(10) . .
O3 P1 O2 92.8(10) . .
O1 P1 O2 125.0(9) . .
C8 P1 O2 105.2(8) . .
O6 P2 O5 110.7(10) . .
O6 P2 C9 103.9(10) . .
O5 P2 C9 108.9(9) . .
O6 P2 O4 125.8(9) . .
O5 P2 O4 101.0(8) . .
C9 P2 O4 105.8(8) . .
P1 O1 Tb1 172.3(11) . .
Tb1 O1W H1W 72.8 . .
Tb1 O1W H2W 120.1 . .
H1W O1W H2W 106.0 . .
Tb1 O2W H3W 101.4 . .
Tb1 O2W H4W 138.4 . .
H3W O2W H4W 90.7 . .
P1 O2 H2B 109.5 . .
P1 O3 Tb1 129.0(11) . 2_655
P2 O4 Tb1 122.6(8) . 1_455
P2 O5 Tb1 172.5(10) . .
P2 O6 Tb1 135.9(11) . 2_645
C2 C1 C6 120(2) . .
C2 C1 C7 122(2) . .
C6 C1 C7 118(2) . .
C1 C2 C3 120(2) . .
C1 C2 H2A 120.0 . .
C3 C2 H2A 120.0 . .
C4 C3 C2 118.2(19) . .
C4 C3 C8 122(2) . .
C2 C3 C8 120(2) . .
C3 C4 C5 124(2) . .
C3 C4 H4A 118.2 . .
C5 C4 H4A 118.2 . .
C4 C5 C6 118(2) . .
C4 C5 C9 121.8(18) . .
C6 C5 C9 119.9(18) . .
C5 C6 C1 120(2) . .
C5 C6 H6A 119.9 . .
C1 C6 H6A 119.9 . .
C1 C7 H7A 105.8 . .
C1 C7 H7B 113.8 . .
H7A C7 H7B 105.7 . .
C1 C7 H7C 113.9 . .
H7A C7 H7C 105.7 . .
H7B C7 H7C 111.1 . .
C3 C8 P1 111.5(15) . .
C5 C9 P2 110.5(13) . .
C5 C9 H9A 109.6 . .
P2 C9 H9A 109.6 . .
C5 C9 H9B 109.6 . .
P2 C9 H9B 109.6 . .
H9A C9 H9B 108.1 . .

loop_
_geom_bond_atom_site_label_1
_geom_bond_atom_site_label_2
_geom_bond_distance
_geom_bond_site_symmetry_2
Tb1 O6 2.278(18) 2_655
Tb1 O5 2.287(14) .
Tb1 O1 2.310(16) .
Tb1 O4 2.325(13) 1_655
Tb1 O3 2.373(11) 2_645
Tb1 O1W 2.408(16) .
Tb1 O2W 2.469(19) .
Tb1 H1W 2.3049 .
P1 O3 1.44(2) .
P1 O1 1.482(17) .
P1 C8 1.82(2) .
P1 O2 1.972(17) .
P2 O6 1.489(19) .
P2 O5 1.496(15) .
P2 C9 1.81(2) .
P2 O4 1.877(16) .
O1W H1W 0.8500 .
O1W H2W 0.8500 .
O2W H3W 0.8500 .
O2W H4W 0.8499 .
O2 H2B 0.8200 .
O3 Tb1 2.373(11) 2_655
O4 Tb1 2.325(13) 1_455
O6 Tb1 2.278(18) 2_645
C1 C2 1.35(3) .
C1 C6 1.39(3) .
C1 C7 1.500(14) .
C2 C3 1.43(3) .
C2 H2A 0.9300 .
C3 C4 1.32(3) .
C3 C8 1.499(13) .
C4 C5 1.37(3) .
C4 H4A 0.9300 .
C5 C6 1.38(3) .
C5 C9 1.501(14) .
C6 H6A 0.9300 .
C7 H7A 0.9600 .
C7 H7B 0.9601 .
C7 H7C 0.9600 .
C9 H9A 0.9700 .
C9 H9B 0.9700 .

loop_
_geom_torsion_atom_site_label_1
_geom_torsion_atom_site_label_2
_geom_torsion_atom_site_label_3
_geom_torsion_atom_site_label_4
_geom_torsion
_geom_torsion_site_symmetry_4
O1 P1 O3 Tb1 16.4(15) 2_655
C8 P1 O3 Tb1 139.0(10) 2_655
O2 P1 O3 Tb1 -113.8(12) 2_655
O6 P2 O4 Tb1 -9.5(14) 1_455
O5 P2 O4 Tb1 -135.3(8) 1_455
C9 P2 O4 Tb1 111.3(9) 1_455
O5 P2 O6 Tb1 -5.3(18) 2_645
C9 P2 O6 Tb1 111.4(15) 2_645
O4 P2 O6 Tb1 -127.0(12) 2_645
C6 C1 C2 C3 4(4) .
C7 C1 C2 C3 -178(2) .
C1 C2 C3 C4 -1(4) .
C1 C2 C3 C8 -177(2) .
C2 C3 C4 C5 -4(3) .
C8 C3 C4 C5 172(2) .
C3 C4 C5 C6 5(3) .
C3 C4 C5 C9 -170(2) .
C4 C5 C6 C1 -2(3) .
C9 C5 C6 C1 173(2) .
C2 C1 C6 C5 -3(4) .
C7 C1 C6 C5 180(2) .
C4 C3 C8 P1 -71(3) .
C2 C3 C8 P1 104(2) .
O3 P1 C8 C3 -70.4(19) .
O1 P1 C8 C3 54.2(18) .
O2 P1 C8 C3 -169.1(15) .
C4 C5 C9 P2 79(2) .
C6 C5 C9 P2 -95(2) .
O6 P2 C9 C5 173.3(14) .
O5 P2 C9 C5 -68.7(16) .
O4 P2 C9 C5 39.1(15) .
